data_7218370
loop_
_publ_author_name
'Xu, Ling'
'Liu, Bing'
'Liu, Sheng-Xian'
'Jiao, Huan'
'de Castro, Baltazar'
'Cunha-Silva, Lu\'is'

_publ_section_title
;
 The influence of 1-alkyl-3-methyl imidazolium ionic liquids on a series
 of cobalt-1,4-benzenedicarboxylate metal--organic frameworks
;
_journal_issue 46
_journal_name_full CrystEngComm
_journal_page_first 10649
_journal_paper_doi 10.1039/C4CE01722F
_journal_volume 16
_journal_year 2014
_chemical_formula_moiety 'C24 H12 Br2 Co3 O12, 2(C8 H15 N2)'
_chemical_formula_sum 'C40 H42 Br2 Co3 N4 O12'
_chemical_formula_weight 1107.39
_chemical_name_systematic
; 
 ? 
;
_space_group_IT_number 14
_symmetry_cell_setting monoclinic
_symmetry_space_group_name_Hall '-P 2yn'
_symmetry_space_group_name_H-M 'P 1 21/n 1'
_atom_sites_solution_hydrogens geom
_atom_sites_solution_primary direct
_atom_sites_solution_secondary difmap
_audit_creation_method SHELXL-97
_cell_angle_alpha 90.00
_cell_angle_beta 108.963(3)
_cell_angle_gamma 90.00
_cell_formula_units_Z 2
_cell_length_a 13.0822(12)
_cell_length_b 9.7472(8)
_cell_length_c 18.0158(16)
_cell_measurement_reflns_used 3099
_cell_measurement_temperature 150(2)
_cell_measurement_theta_max 28.13
_cell_measurement_theta_min 2.66
_cell_volume 2172.6(3)
_computing_cell_refinement 'APEX2 '
_computing_data_collection 'APEX2 (Bruker, 2006)'
_computing_data_reduction 'SAINT+ (Bruker, 1997-2005)'
_computing_molecular_graphics 'DIAMOND (Brandenburg, 2006)'
_computing_publication_material 'SHELXTL '
_computing_structure_refinement 'SHELXTL '
_computing_structure_solution 'SHELXTL (Bruker 2001)'
_diffrn_ambient_temperature 150(2)
_diffrn_measured_fraction_theta_full 0.996
_diffrn_measured_fraction_theta_max 0.996
_diffrn_measurement_device_type 'Bruker X8 Kappa CCD APEX II'
_diffrn_measurement_method 'omega/phi scans'
_diffrn_radiation_monochromator graphite
_diffrn_radiation_source 'fine-focus sealed tube'
_diffrn_radiation_type MoK\a
_diffrn_radiation_wavelength 0.71073
_diffrn_reflns_av_R_equivalents 0.0594
_diffrn_reflns_av_sigmaI/netI 0.0752
_diffrn_reflns_limit_h_max 16
_diffrn_reflns_limit_h_min -16
_diffrn_reflns_limit_k_max 8
_diffrn_reflns_limit_k_min -12
_diffrn_reflns_limit_l_max 23
_diffrn_reflns_limit_l_min -23
_diffrn_reflns_number 18735
_diffrn_reflns_theta_full 27.48
_diffrn_reflns_theta_max 27.48
_diffrn_reflns_theta_min 3.75
_diffrn_standards_number 0
_exptl_absorpt_coefficient_mu 3.036
_exptl_absorpt_correction_T_max 0.833
_exptl_absorpt_correction_T_min 0.702
_exptl_absorpt_correction_type multi-scan
_exptl_absorpt_process_details
; 
 SADABS (Sheldrick, 1997) 
;
_exptl_crystal_colour violet
_exptl_crystal_density_diffrn 1.693
_exptl_crystal_density_meas 0
_exptl_crystal_density_method 'not measured'
_exptl_crystal_description prism
_exptl_crystal_F_000 1114
_exptl_crystal_size_max 0.18
_exptl_crystal_size_mid 0.10
_exptl_crystal_size_min 0.06
_refine_diff_density_max 1.143
_refine_diff_density_min -0.718
_refine_diff_density_rms 0.134
_refine_ls_extinction_method none
_refine_ls_goodness_of_fit_ref 1.060
_refine_ls_hydrogen_treatment constr
_refine_ls_matrix_type full
_refine_ls_number_parameters 277
_refine_ls_number_reflns 4969
_refine_ls_number_restraints 0
_refine_ls_restrained_S_all 1.060
_refine_ls_R_factor_all 0.0849
_refine_ls_R_factor_gt 0.0474
_refine_ls_shift/su_max 0.001
_refine_ls_shift/su_mean 0.000
_refine_ls_structure_factor_coef Fsqd
_refine_ls_weighting_details 'calc w=1/[\s^2^(Fo^2^)+(0.0463P)^2^+1.8712P] where P=(Fo^2^+2Fc^2^)/3'
_refine_ls_weighting_scheme calc
_refine_ls_wR_factor_gt 0.0994
_refine_ls_wR_factor_ref 0.1142
_reflns_number_gt 3376
_reflns_number_total 4969
_reflns_threshold_expression >2sigma(I)
_cod_data_source_file c4ce01722f2.cif
_cod_data_source_block 14
_cod_depositor_comments
;
The following automatic conversions were performed:

'_symmetry_cell_setting' value 'Monoclinic' changed to 'monoclinic'
according to
/usr/data/users/saulius/crontab/automatic-downloads/rss-feeds/RSC/lib/dictionaries/cif_core.dic
dictionary named 'cif_core.dic' version 2.4.2 from 2011-04-26.

Automatic conversion script
Id: cif_fix_values 2827 2014-09-09 07:05:25Z andrius 

 Adding full bibliography for 7218368--7218371.cif.
;
_cod_original_sg_symbol_H-M P2(1)/n
_cod_database_code 7218370

loop_
_symmetry_equiv_pos_as_xyz
'x, y, z'
'-x+1/2, y+1/2, -z+1/2'
'-x, -y, -z'
'x-1/2, -y-1/2, z-1/2'

loop_
_atom_site_label
_atom_site_type_symbol
_atom_site_fract_x
_atom_site_fract_y
_atom_site_fract_z
_atom_site_U_iso_or_equiv
_atom_site_adp_type
_atom_site_occupancy
_atom_site_symmetry_multiplicity
_atom_site_calc_flag
_atom_site_refinement_flags
Co1 Co 0.30850(2) -0.04388(3) 1.073137(16) 0.01342(8) Uani 1 1 d .
Co2 Co 0.5000 0.0000 1.0000 0.01121(10) Uani 1 2 d S
Br1 Br 0.157520(19) -0.14621(3) 1.100893(15) 0.02977(7) Uani 1 1 d .
C11 C 0.20229(17) 0.2086(3) 0.86997(12) 0.0166(6) Uani 1 1 d .
C12 C 0.24155(18) 0.2648(3) 0.81321(13) 0.0247(7) Uani 1 1 d .
H12A H 0.3163 0.2589 0.8193 0.030 Uiso 1 1 calc R
C13 C 0.17147(18) 0.3289(3) 0.74820(14) 0.0235(7) Uani 1 1 d .
H13A H 0.1981 0.3657 0.7092 0.028 Uiso 1 1 calc R
C14 C 0.06129(17) 0.3401(2) 0.73918(12) 0.0168(6) Uani 1 1 d .
C15 C 0.02305(18) 0.2852(3) 0.79597(13) 0.0195(6) Uani 1 1 d .
H15A H -0.0514 0.2930 0.7905 0.023 Uiso 1 1 calc R
C16 C 0.09282(17) 0.2188(3) 0.86093(13) 0.0191(6) Uani 1 1 d .
H16A H 0.0658 0.1802 0.8993 0.023 Uiso 1 1 calc R
C17 C 0.27679(17) 0.1354(2) 0.93916(13) 0.0163(6) Uani 1 1 d .
C18 C -0.01296(18) 0.4070(2) 0.66740(12) 0.0155(6) Uani 1 1 d .
O11 O 0.37441(12) 0.12361(17) 0.94273(9) 0.0213(5) Uani 1 1 d .
O12 O 0.23727(12) 0.08922(18) 0.98899(8) 0.0215(4) Uani 1 1 d .
O13 O -0.10503(12) 0.44661(17) 0.66888(9) 0.0200(4) Uani 1 1 d .
O14 O 0.01876(13) 0.41953(18) 0.60935(8) 0.0223(5) Uani 1 1 d .
C21 C 0.46745(17) -0.3846(2) 1.03232(13) 0.0187(6) Uani 1 1 d .
C22 C 0.50888(19) -0.4984(3) 1.07877(14) 0.0220(6) Uani 1 1 d .
H22A H 0.5149 -0.4973 1.1327 0.026 Uiso 1 1 calc R
C23 C 0.45861(18) -0.3872(3) 0.95248(13) 0.0198(6) Uani 1 1 d .
H23A H 0.4303 -0.3100 0.9201 0.024 Uiso 1 1 calc R
C24 C 0.42918(17) -0.2626(3) 1.06669(13) 0.0190(6) Uani 1 1 d .
O21 O 0.39241(11) -0.15718(15) 1.02041(8) 0.0141(4) Uani 1 1 d .
O22 O 0.42828(14) -0.26376(18) 1.13465(9) 0.0280(5) Uani 1 1 d .
N1 N -0.1936(2) 0.6086(3) 0.83553(14) 0.0444(8) Uani 1 1 d .
N2 N -0.07448(19) 0.7663(3) 0.84255(13) 0.0405(7) Uani 1 1 d .
C1 C -0.2650(3) 0.4928(4) 0.8060(2) 0.0661(13) Uani 1 1 d .
H1A H -0.3033 0.4705 0.8431 0.099 Uiso 1 1 calc R
H1B H -0.2225 0.4134 0.8000 0.099 Uiso 1 1 calc R
H1C H -0.3176 0.5165 0.7550 0.099 Uiso 1 1 calc R
C2 C 0.1474(3) 0.5768(4) 0.9267(2) 0.0699(13) Uani 1 1 d .
H2A H 0.1715 0.4850 0.9176 0.105 Uiso 1 1 calc R
H2B H 0.0724 0.5722 0.9263 0.105 Uiso 1 1 calc R
H2C H 0.1936 0.6110 0.9777 0.105 Uiso 1 1 calc R
C3 C 0.1546(3) 0.6752(4) 0.8609(2) 0.0625(12) Uani 1 1 d .
H3A H 0.2303 0.6766 0.8609 0.075 Uiso 1 1 calc R
H3B H 0.1094 0.6378 0.8097 0.075 Uiso 1 1 calc R
C4 C 0.1193(3) 0.8220(3) 0.8679(2) 0.0549(11) Uani 1 1 d .
H4A H 0.1315 0.8425 0.9240 0.066 Uiso 1 1 calc R
H4B H 0.1651 0.8851 0.8494 0.066 Uiso 1 1 calc R
C5 C 0.0057(2) 0.8491(4) 0.82339(17) 0.0488(10) Uani 1 1 d .
H5A H -0.0094 0.9467 0.8309 0.059 Uiso 1 1 calc R
H5B H -0.0042 0.8362 0.7670 0.059 Uiso 1 1 calc R
C6 C -0.1274(3) 0.6684(3) 0.79890(17) 0.0415(9) Uani 1 1 d .
H6A H -0.1217 0.6418 0.7497 0.050 Uiso 1 1 calc R
C7 C -0.1729(3) 0.6749(4) 0.90538(18) 0.0516(10) Uani 1 1 d .
H7A H -0.2033 0.6528 0.9451 0.062 Uiso 1 1 calc R
C8 C -0.1005(2) 0.7794(3) 0.90893(15) 0.0382(8) Uani 1 1 d .
H8A H -0.0747 0.8461 0.9492 0.046 Uiso 1 1 calc R

loop_
_atom_site_aniso_label
_atom_site_aniso_U_11
_atom_site_aniso_U_22
_atom_site_aniso_U_33
_atom_site_aniso_U_23
_atom_site_aniso_U_13
_atom_site_aniso_U_12
Co1 0.01188(12) 0.01685(17) 0.01114(12) 0.00047(13) 0.00318(10) -0.00114(12)
Co2 0.00967(16) 0.0130(2) 0.01035(17) 0.00043(17) 0.00240(14) 0.00084(17)
Br1 0.02159(10) 0.03780(17) 0.03280(12) 0.00166(12) 0.01280(9) -0.01033(11)
C11 0.0170(9) 0.0176(13) 0.0154(10) 0.0015(10) 0.0056(8) 0.0019(10)
C12 0.0161(10) 0.0340(16) 0.0255(11) 0.0108(11) 0.0086(9) 0.0090(11)
C13 0.0201(10) 0.0316(15) 0.0218(10) 0.0116(11) 0.0109(9) 0.0042(11)
C14 0.0177(10) 0.0162(13) 0.0163(10) 0.0014(10) 0.0052(8) 0.0043(10)
C15 0.0124(9) 0.0237(14) 0.0195(10) 0.0039(11) 0.0012(8) 0.0037(10)
C16 0.0160(9) 0.0238(14) 0.0185(10) 0.0068(10) 0.0068(8) -0.0018(10)
C17 0.0154(10) 0.0147(13) 0.0158(10) 0.0007(10) 0.0010(8) 0.0009(9)
C18 0.0214(10) 0.0091(12) 0.0142(10) -0.0021(10) 0.0029(8) -0.0006(10)
O11 0.0145(7) 0.0200(10) 0.0268(8) 0.0080(7) 0.0031(6) 0.0036(7)
O12 0.0209(7) 0.0318(10) 0.0137(7) 0.0100(7) 0.0080(6) 0.0110(7)
O13 0.0176(7) 0.0197(9) 0.0197(7) 0.0053(7) 0.0020(6) 0.0051(7)
O14 0.0337(8) 0.0212(10) 0.0135(7) 0.0072(7) 0.0099(6) 0.0117(7)
C21 0.0187(10) 0.0152(13) 0.0230(11) -0.0015(10) 0.0081(9) -0.0034(10)
C22 0.0331(12) 0.0162(13) 0.0169(10) 0.0035(10) 0.0083(9) 0.0033(11)
C23 0.0270(11) 0.0135(13) 0.0174(10) 0.0043(10) 0.0054(9) 0.0041(10)
C24 0.0183(10) 0.0176(13) 0.0223(10) -0.0017(10) 0.0083(9) -0.0045(10)
O21 0.0164(7) 0.0090(8) 0.0165(7) 0.0019(7) 0.0045(6) -0.0004(6)
O22 0.0461(9) 0.0185(10) 0.0226(8) 0.0011(8) 0.0155(7) 0.0058(8)
N1 0.0610(15) 0.0383(15) 0.0326(12) 0.0002(12) 0.0133(11) -0.0069(13)
N2 0.0499(13) 0.0363(15) 0.0350(12) 0.0005(12) 0.0134(11) -0.0003(12)
C1 0.067(2) 0.057(2) 0.070(2) -0.008(2) 0.0167(19) -0.026(2)
C2 0.071(2) 0.046(2) 0.102(3) -0.012(2) 0.040(2) -0.0049(19)
C3 0.0531(18) 0.064(3) 0.075(2) -0.005(2) 0.0271(16) -0.0006(19)
C4 0.0528(18) 0.046(2) 0.069(2) -0.0053(18) 0.0233(16) -0.0078(17)
C5 0.0409(14) 0.076(3) 0.0349(14) -0.0136(16) 0.0193(12) -0.0136(16)
C6 0.0584(18) 0.0295(17) 0.0306(14) -0.0027(14) 0.0062(14) 0.0029(15)
C7 0.0689(19) 0.049(2) 0.0461(16) 0.0047(16) 0.0315(14) 0.0078(17)
C8 0.0505(15) 0.0407(19) 0.0286(12) -0.0120(13) 0.0200(11) -0.0010(14)

loop_
_atom_type_symbol
_atom_type_description
_atom_type_scat_dispersion_real
_atom_type_scat_dispersion_imag
_atom_type_scat_source
C C 0.0033 0.0016 'International Tables Vol C Tables 4.2.6.8 and 6.1.1.4'
H H 0.0000 0.0000 'International Tables Vol C Tables 4.2.6.8 and 6.1.1.4'
N N 0.0061 0.0033 'International Tables Vol C Tables 4.2.6.8 and 6.1.1.4'
O O 0.0106 0.0060 'International Tables Vol C Tables 4.2.6.8 and 6.1.1.4'
Co Co 0.3494 0.9721 'International Tables Vol C Tables 4.2.6.8 and 6.1.1.4'
Br Br -0.2901 2.4595 'International Tables Vol C Tables 4.2.6.8 and 6.1.1.4'

loop_
_geom_angle_atom_site_label_1
_geom_angle_atom_site_label_2
_geom_angle_atom_site_label_3
_geom_angle
_geom_angle_site_symmetry_1
_geom_angle_site_symmetry_3
O13 Co1 O12 110.35(7) 4_666 .
O13 Co1 O21 115.69(6) 4_666 .
O12 Co1 O21 101.08(7) . .
O13 Co1 Br1 107.10(5) 4_666 .
O12 Co1 Br1 102.51(5) . .
O21 Co1 Br1 118.94(5) . .
O11 Co2 O11 180.00(9) . 3_657
O11 Co2 O14 94.90(7) . 4_666
O11 Co2 O14 85.10(7) 3_657 4_666
O11 Co2 O14 85.10(7) . 2_546
O11 Co2 O14 94.90(7) 3_657 2_546
O14 Co2 O14 180.000(1) 4_666 2_546
O11 Co2 O21 87.57(6) . 3_657
O11 Co2 O21 92.43(6) 3_657 3_657
O14 Co2 O21 90.62(6) 4_666 3_657
O14 Co2 O21 89.38(6) 2_546 3_657
O11 Co2 O21 92.43(6) . .
O11 Co2 O21 87.57(6) 3_657 .
O14 Co2 O21 89.38(6) 4_666 .
O14 Co2 O21 90.62(6) 2_546 .
O21 Co2 O21 180.00(5) 3_657 .
C16 C11 C12 119.7(2) . .
C16 C11 C17 120.0(2) . .
C12 C11 C17 120.2(2) . .
C13 C12 C11 119.9(2) . .
C13 C12 H12A 120.1 . .
C11 C12 H12A 120.1 . .
C12 C13 C14 120.6(2) . .
C12 C13 H13A 119.7 . .
C14 C13 H13A 119.7 . .
C15 C14 C13 119.3(2) . .
C15 C14 C18 121.3(2) . .
C13 C14 C18 119.3(2) . .
C14 C15 C16 120.5(2) . .
C14 C15 H15A 119.8 . .
C16 C15 H15A 119.8 . .
C15 C16 C11 120.1(2) . .
C15 C16 H16A 119.9 . .
C11 C16 H16A 119.9 . .
O12 C17 O11 125.13(19) . .
O12 C17 C11 117.4(2) . .
O11 C17 C11 117.5(2) . .
O14 C18 O13 124.16(19) . .
O14 C18 C14 117.9(2) . .
O13 C18 C14 117.9(2) . .
C17 O11 Co2 135.93(16) . .
C17 O12 Co1 125.49(14) . .
C18 O13 Co1 113.90(15) . 4_565
C18 O14 Co2 150.28(15) . 2_556
C22 C21 C23 119.3(2) . .
C22 C21 C24 120.1(2) . .
C23 C21 C24 120.6(2) . .
C23 C22 C21 120.8(2) 3_647 .
C23 C22 H22A 119.6 3_647 .
C21 C22 H22A 119.6 . .
C22 C23 C21 119.9(2) 3_647 .
C22 C23 H23A 120.0 3_647 .
C21 C23 H23A 120.0 . .
O22 C24 O21 121.3(2) . .
O22 C24 C21 121.1(2) . .
O21 C24 C21 117.5(2) . .
C24 O21 Co1 105.96(14) . .
C24 O21 Co2 122.10(13) . .
Co1 O21 Co2 100.09(6) . .
C7 N1 C6 106.0(3) . .
C7 N1 C1 128.2(3) . .
C6 N1 C1 125.7(3) . .
C6 N2 C8 111.8(3) . .
C6 N2 C5 123.6(3) . .
C8 N2 C5 124.6(3) . .
N1 C1 H1A 109.5 . .
N1 C1 H1B 109.5 . .
H1A C1 H1B 109.5 . .
N1 C1 H1C 109.5 . .
H1A C1 H1C 109.5 . .
H1B C1 H1C 109.5 . .
C3 C2 H2A 109.5 . .
C3 C2 H2B 109.5 . .
H2A C2 H2B 109.5 . .
C3 C2 H2C 109.5 . .
H2A C2 H2C 109.5 . .
H2B C2 H2C 109.5 . .
C4 C3 C2 115.0(3) . .
C4 C3 H3A 108.5 . .
C2 C3 H3A 108.5 . .
C4 C3 H3B 108.5 . .
C2 C3 H3B 108.5 . .
H3A C3 H3B 107.5 . .
C5 C4 C3 113.9(3) . .
C5 C4 H4A 108.8 . .
C3 C4 H4A 108.8 . .
C5 C4 H4B 108.8 . .
C3 C4 H4B 108.8 . .
H4A C4 H4B 107.7 . .
N2 C5 C4 116.9(3) . .
N2 C5 H5A 108.1 . .
C4 C5 H5A 108.1 . .
N2 C5 H5B 108.1 . .
C4 C5 H5B 108.1 . .
H5A C5 H5B 107.3 . .
N2 C6 N1 108.5(3) . .
N2 C6 H6A 125.7 . .
N1 C6 H6A 125.7 . .
N1 C7 C8 108.7(3) . .
N1 C7 H7A 125.6 . .
C8 C7 H7A 125.6 . .
N2 C8 C7 104.8(3) . .
N2 C8 H8A 127.6 . .
C7 C8 H8A 127.6 . .

loop_
_geom_bond_atom_site_label_1
_geom_bond_atom_site_label_2
_geom_bond_distance
_geom_bond_site_symmetry_2
Co1 O13 1.9712(15) 4_666
Co1 O12 1.9828(16) .
Co1 O21 2.0010(16) .
Co1 Br1 2.4059(4) .
Co2 O11 2.0283(15) .
Co2 O11 2.0283(15) 3_657
Co2 O14 2.0596(16) 4_666
Co2 O14 2.0596(16) 2_546
Co2 O21 2.1910(16) 3_657
Co2 O21 2.1910(16) .
C11 C16 1.391(3) .
C11 C12 1.397(4) .
C11 C17 1.491(3) .
C12 C13 1.380(3) .
C12 H12A 0.9500 .
C13 C14 1.401(3) .
C13 H13A 0.9500 .
C14 C15 1.384(3) .
C14 C18 1.492(3) .
C15 C16 1.388(3) .
C15 H15A 0.9500 .
C16 H16A 0.9500 .
C17 O12 1.256(3) .
C17 O11 1.263(3) .
C18 O14 1.250(3) .
C18 O13 1.273(3) .
O13 Co1 1.9712(15) 4_565
O14 Co2 2.0596(16) 2_556
C21 C22 1.389(3) .
C21 C23 1.405(3) .
C21 C24 1.500(4) .
C22 C23 1.378(4) 3_647
C22 H22A 0.9500 .
C23 C22 1.378(4) 3_647
C23 H23A 0.9500 .
C24 O22 1.228(3) .
C24 O21 1.312(3) .
N1 C7 1.361(4) .
N1 C6 1.377(4) .
N1 C1 1.452(4) .
N2 C6 1.286(4) .
N2 C8 1.352(4) .
N2 C5 1.451(4) .
C1 H1A 0.9800 .
C1 H1B 0.9800 .
C1 H1C 0.9800 .
C2 C3 1.551(6) .
C2 H2A 0.9800 .
C2 H2B 0.9800 .
C2 H2C 0.9800 .
C3 C4 1.522(5) .
C3 H3A 0.9900 .
C3 H3B 0.9900 .
C4 C5 1.464(4) .
C4 H4A 0.9900 .
C4 H4B 0.9900 .
C5 H5A 0.9900 .
C5 H5B 0.9900 .
C6 H6A 0.9500 .
C7 C8 1.378(5) .
C7 H7A 0.9500 .
C8 H8A 0.9500 .

loop_
_geom_torsion_atom_site_label_1
_geom_torsion_atom_site_label_2
_geom_torsion_atom_site_label_3
_geom_torsion_atom_site_label_4
_geom_torsion
_geom_torsion_site_symmetry_1
_geom_torsion_site_symmetry_4
C16 C11 C12 C13 -0.6(4) . .
C17 C11 C12 C13 178.1(2) . .
C11 C12 C13 C14 1.0(4) . .
C12 C13 C14 C15 -0.5(4) . .
C12 C13 C14 C18 -178.6(2) . .
C13 C14 C15 C16 -0.5(4) . .
C18 C14 C15 C16 177.6(2) . .
C14 C15 C16 C11 0.9(4) . .
C12 C11 C16 C15 -0.4(4) . .
C17 C11 C16 C15 -179.1(2) . .
C16 C11 C17 O12 -2.6(3) . .
C12 C11 C17 O12 178.7(2) . .
C16 C11 C17 O11 176.8(2) . .
C12 C11 C17 O11 -1.9(3) . .
C15 C14 C18 O14 -160.3(2) . .
C13 C14 C18 O14 17.8(3) . .
C15 C14 C18 O13 19.0(3) . .
C13 C14 C18 O13 -162.9(2) . .
O12 C17 O11 Co2 19.5(4) . .
C11 C17 O11 Co2 -159.86(16) . .
O11 Co2 O11 C17 53(100) 3_657 .
O14 Co2 O11 C17 -69.5(2) 4_666 .
O14 Co2 O11 C17 110.5(2) 2_546 .
O21 Co2 O11 C17 -159.9(2) 3_657 .
O21 Co2 O11 C17 20.1(2) . .
O11 C17 O12 Co1 -13.1(3) . .
C11 C17 O12 Co1 166.29(15) . .
O13 Co1 O12 C17 89.91(19) 4_666 .
O21 Co1 O12 C17 -33.03(19) . .
Br1 Co1 O12 C17 -156.30(17) . .
O14 C18 O13 Co1 -4.5(3) . 4_565
C14 C18 O13 Co1 176.28(16) . 4_565
O13 C18 O14 Co2 11.2(5) . 2_556
C14 C18 O14 Co2 -169.6(2) . 2_556
C23 C21 C22 C23 0.1(4) . 3_647
C24 C21 C22 C23 178.1(2) . 3_647
C22 C21 C23 C22 -0.1(4) . 3_647
C24 C21 C23 C22 -178.1(2) . 3_647
C22 C21 C24 O22 -3.9(3) . .
C23 C21 C24 O22 174.0(2) . .
C22 C21 C24 O21 178.9(2) . .
C23 C21 C24 O21 -3.1(3) . .
O22 C24 O21 Co1 -14.3(2) . .
C21 C24 O21 Co1 162.78(16) . .
O22 C24 O21 Co2 98.9(2) . .
C21 C24 O21 Co2 -84.0(2) . .
O13 Co1 O21 C24 70.71(14) 4_666 .
O12 Co1 O21 C24 -170.11(13) . .
Br1 Co1 O21 C24 -58.98(13) . .
O13 Co1 O21 Co2 -57.04(8) 4_666 .
O12 Co1 O21 Co2 62.13(7) . .
Br1 Co1 O21 Co2 173.26(2) . .
O11 Co2 O21 C24 -170.60(17) . .
O11 Co2 O21 C24 9.40(17) 3_657 .
O14 Co2 O21 C24 -75.73(17) 4_666 .
O14 Co2 O21 C24 104.27(17) 2_546 .
O21 Co2 O21 C24 -146(72) 3_657 .
O11 Co2 O21 Co1 -54.41(7) . .
O11 Co2 O21 Co1 125.59(7) 3_657 .
O14 Co2 O21 Co1 40.46(6) 4_666 .
O14 Co2 O21 Co1 -139.54(6) 2_546 .
O21 Co2 O21 Co1 -30(72) 3_657 .
C2 C3 C4 C5 -93.8(4) . .
C6 N2 C5 C4 -105.5(3) . .
C8 N2 C5 C4 72.4(4) . .
C3 C4 C5 N2 58.7(4) . .
C8 N2 C6 N1 -0.3(3) . .
C5 N2 C6 N1 177.9(3) . .
C7 N1 C6 N2 -2.3(3) . .
C1 N1 C6 N2 -178.9(3) . .
C6 N1 C7 C8 3.9(3) . .
C1 N1 C7 C8 -179.6(3) . .
C6 N2 C8 C7 2.6(3) . .
C5 N2 C8 C7 -175.5(3) . .
N1 C7 C8 N2 -4.0(3) . .
